data_1568105
loop_
_publ_author_name
'Karges, Johannes'
'Giardini, Miriam A.'
'Blacque, Olivier'
'Woodworth, Brendon'
'Siqueira-Neto, Jair L'
'Cohen, Seth M.'

_publ_section_title
;
 Enantioselective inhibition of the SARS-CoV-2 main protease with
 rhenium(i) picolinic acid complexes.
;
_journal_issue 3
_journal_name_full 'Chemical science'
_journal_page_first 711
_journal_page_last 720
_journal_paper_doi 10.1039/d2sc05473f
_journal_volume 14
_journal_year 2023
_chemical_formula_moiety 'C9 H5 Cl N O6 Re'
_chemical_formula_sum 'C9 H5 Cl N O6 Re'
_chemical_formula_weight 444.79
_space_group_crystal_system triclinic
_space_group_IT_number 2
_space_group_name_Hall '-P 1'
_space_group_name_H-M_alt 'P -1'
_atom_sites_solution_hydrogens mixed
_atom_sites_solution_primary dual
_audit_creation_date 2021-04-13
_audit_creation_method
;
Olex2 1.3
(compiled 2020.11.12 svn.r5f609507 for OlexSys, GUI svn.r6272)
;
_audit_update_record
;
2022-09-06 deposited with the CCDC.	2022-12-13 downloaded from the CCDC.
;
_cell_angle_alpha 102.051(2)
_cell_angle_beta 100.494(2)
_cell_angle_gamma 105.893(2)
_cell_formula_units_Z 2
_cell_length_a 6.3055(2)
_cell_length_b 9.8069(2)
_cell_length_c 10.5545(2)
_cell_measurement_reflns_used 8064
_cell_measurement_temperature 160(1)
_cell_measurement_theta_max 76.1100
_cell_measurement_theta_min 4.4190
_cell_volume 593.68(3)
_computing_cell_refinement 'CrysAlisPro 1.171.40.68a (Rigaku OD, 2019)'
_computing_data_collection 'CrysAlisPro 1.171.40.68a (Rigaku OD, 2019)'
_computing_data_reduction 'CrysAlisPro 1.171.40.68a (Rigaku OD, 2019)'
_computing_molecular_graphics 'Olex2 1.3 (Dolomanov et al., 2009)'
_computing_publication_material 'Olex2 1.3 (Dolomanov et al., 2009)'
_computing_structure_refinement 'SHELXL (Sheldrick, 2015b)'
_computing_structure_solution 'SHELXT (Sheldrick, 2015a)'
_diffrn_ambient_environment N~2~
_diffrn_ambient_temperature 160(1)
_diffrn_detector 'CCD plate'
_diffrn_detector_area_resol_mean 10.3801
_diffrn_detector_type Atlas
_diffrn_measured_fraction_theta_full 0.999
_diffrn_measured_fraction_theta_max 0.997
_diffrn_measurement_details
;
List of Runs (angles in degrees, time in seconds):

  # Type    Start    End  Width  t~exp~   \w     \q     \k     \f   Frames
#--------------------------------------------------------------------------
  1  \w   -129.00  44.00   1.00    1.00    --  -42.49   0.00-150.00  173
  2  \w     27.00  98.00   1.00    1.00    --   42.49-125.00-150.00   71
  3  \w     25.00  96.00   1.00    1.00    --   42.49-122.00 157.00   71
  4  \w     20.00 115.00   1.00    1.00    --   42.49  37.00  60.00   95
  5  \w     27.00  98.00   1.00    1.00    --   42.49-125.00 -30.00   71
  6  \w    103.00 178.00   1.00    1.50    --  111.00  77.00 120.00   75
  7  \w     40.00 135.00   1.00    1.50    --  111.00 -45.00  60.00   95
  8  \w     31.00 156.00   1.00    1.50    --  111.00 -15.00 150.00  125
  9  \w     41.00 139.00   1.00    1.50    --  111.00 -61.00   0.00   98
 10  \w     39.00 111.00   1.00    1.50    --  111.00-122.00 157.00   72
 11  \w     36.00 109.00   1.00    1.50    --  111.00-111.00  90.00   73
 12  \w     30.00 107.00   1.00    1.50    --  111.00 -94.00 -90.00   77
 13  \w     36.00 109.00   1.00    1.50    --  111.00-111.00-120.00   73
 14  \w    103.00 178.00   1.00    1.50    --  111.00  77.00  60.00   75
 15  \w     30.00 107.00   1.00    1.50    --  111.00 -94.00 -30.00   77
 16  \w    104.00 178.00   1.00    1.50    --  111.00 111.00 150.00   74
 17  \w     83.00 178.00   1.00    1.50    --  111.00  61.00-150.00   95
 18  \w     37.00 142.00   1.00    1.50    --  111.00 -77.00 120.00  105
 19  \w    103.00 178.00   1.00    1.50    --  111.00  77.00 150.00   75
 20  \w     37.00 142.00   1.00    1.50    --  111.00 -77.00 -30.00  105
 21  \w   -113.00 -16.00   1.00    1.00    --  -42.49 -57.00-180.00   97
 22  \w    -69.00  28.00   1.00    1.00    --  -42.49  57.00 -30.00   97
 23  \w     10.00  42.00   1.00    1.00    --   42.49  81.00-147.15   32
 24  \w     11.00  42.00   1.00    1.00    --   42.49  77.00 -43.62   31
 25  \w     16.00 113.00   1.00    1.00    --   42.49  57.00 150.00   97
 26  \w     10.00  42.00   1.00    1.00    --   42.49  82.00  77.39   32
 27  \w     66.00 178.00   1.00    1.50    --  111.00  15.00 -30.00  112
 28  \w     83.00 178.00   1.00    1.50    --  111.00  64.00 167.82   95
 29  \w     83.00 178.00   1.00    1.50    --  111.00  61.00-125.02   95
 30  \w     83.00 178.00   1.00    1.50    --  111.00  61.00  60.00   95
 31  \w     82.00 178.00   1.00    1.50    --  111.00  67.00 120.03   96
 32  \w     83.00 178.00   1.00    1.50    --  111.00  61.00 -30.00   95
 33  \w     83.00 178.00   1.00    1.50    --  111.00  61.00  90.00   95
 34  \w     84.00 178.00   1.00    1.50    --  111.00  60.00  -8.59   94
 35  \w     83.00 178.00   1.00    1.50    --  111.00  61.00 -60.00   95
 36  \w     84.00 178.00   1.00    1.50    --  111.00  59.00 -78.48   94
 37  \w     87.00 178.00   1.00    1.50    --  111.00  45.00  30.00   91
;
_diffrn_measurement_device 'four-circle diffractometer'
_diffrn_measurement_device_type 'SuperNova, Dual, Cu at home/near, Atlas'
_diffrn_measurement_method '\w scans'
_diffrn_orient_matrix_type 'CrysAlisPro convention (1999,Acta A55,543-557)'
_diffrn_orient_matrix_UB_11 -0.0203454000
_diffrn_orient_matrix_UB_12 -0.0799581000
_diffrn_orient_matrix_UB_13 -0.1459712000
_diffrn_orient_matrix_UB_21 -0.2079290000
_diffrn_orient_matrix_UB_22 0.0471346000
_diffrn_orient_matrix_UB_23 -0.0475202000
_diffrn_orient_matrix_UB_31 0.1592189000
_diffrn_orient_matrix_UB_32 0.1421935000
_diffrn_orient_matrix_UB_33 -0.0159238000
_diffrn_radiation_monochromator mirror
_diffrn_radiation_probe x-ray
_diffrn_radiation_type 'Cu K\a'
_diffrn_radiation_wavelength 1.54184
_diffrn_reflns_av_R_equivalents 0.0280
_diffrn_reflns_av_unetI/netI 0.0159
_diffrn_reflns_Laue_measured_fraction_full 0.999
_diffrn_reflns_Laue_measured_fraction_max 0.997
_diffrn_reflns_limit_h_max 7
_diffrn_reflns_limit_h_min -7
_diffrn_reflns_limit_k_max 12
_diffrn_reflns_limit_k_min -12
_diffrn_reflns_limit_l_max 13
_diffrn_reflns_limit_l_min -13
_diffrn_reflns_number 11168
_diffrn_reflns_point_group_measured_fraction_full 0.999
_diffrn_reflns_point_group_measured_fraction_max 0.997
_diffrn_reflns_theta_full 67.684
_diffrn_reflns_theta_max 74.481
_diffrn_reflns_theta_min 4.429
_diffrn_source 'micro-focus sealed X-ray tube'
_diffrn_source_type 'SuperNova (Cu) X-ray Source'
_exptl_absorpt_coefficient_mu 22.318
_exptl_absorpt_correction_T_max 0.539
_exptl_absorpt_correction_T_min 0.034
_exptl_absorpt_correction_type analytical
_exptl_absorpt_process_details
;
CrysAlisPro 1.171.40.68a (Rigaku Oxford Diffraction, 2019)
Analytical numeric absorption correction using a multifaceted crystal
model based on expressions derived by R.C. Clark & J.S. Reid.
(Clark, R. C. & Reid, J. S. (1995). Acta Cryst. A51, 887-897)
Empirical absorption correction using spherical harmonics,
 implemented in SCALE3 ABSPACK scaling algorithm.
;
_exptl_crystal_colour colourless
_exptl_crystal_density_diffrn 2.488
_exptl_crystal_description plate
_exptl_crystal_F_000 412
_exptl_crystal_size_max 0.29
_exptl_crystal_size_mid 0.10
_exptl_crystal_size_min 0.03
_refine_diff_density_max 0.969
_refine_diff_density_min -0.739
_refine_diff_density_rms 0.134
_refine_ls_extinction_coef 0.00057(11)
_refine_ls_extinction_expression Fc^*^=kFc[1+0.001xFc^2^\l^3^/sin(2\q)]^-1/4^
_refine_ls_extinction_method 'SHELXL-2018/3 (Sheldrick 2018)'
_refine_ls_goodness_of_fit_ref 1.109
_refine_ls_hydrogen_treatment mixed
_refine_ls_matrix_type full
_refine_ls_number_parameters 170
_refine_ls_number_reflns 2415
_refine_ls_number_restraints 7
_refine_ls_restrained_S_all 1.117
_refine_ls_R_factor_all 0.0187
_refine_ls_R_factor_gt 0.0185
_refine_ls_shift/su_max 0.001
_refine_ls_shift/su_mean 0.000
_refine_ls_structure_factor_coef Fsqd
_refine_ls_weighting_details 'w=1/[\s^2^(Fo^2^)+(0.0329P)^2^+0.5594P] where P=(Fo^2^+2Fc^2^)/3'
_refine_ls_weighting_scheme calc
_refine_ls_wR_factor_gt 0.0480
_refine_ls_wR_factor_ref 0.0482
_reflns_Friedel_coverage 0.000
_reflns_number_gt 2395
_reflns_number_total 2415
_reflns_threshold_expression 'I > 2\s(I)'
_cod_data_source_file d2sc05473f2.cif
_cod_data_source_block 23
_cod_depositor_comments 'Adding full bibliography for 1568094--1568122.cif.'
_cod_database_code 1568105
_shelx_shelxl_version_number 2018/3
_shelx_space_group_comment
;
The symmetry employed for this shelxl refinement is uniquely defined
by the following loop, which should always be used as a source of
symmetry information in preference to the above space-group names.
They are only intended as comments.
;
_shelx_estimated_absorpt_t_max 0.554
_shelx_estimated_absorpt_t_min 0.060
_olex2_refinement_description
;
1. Fixed Uiso
 At 1.2 times of:
  All C(H) groups, All C(H,H) groups
2. Restrained distances
 O4-H4A \\sim O4-H4B
 with sigma of 0.05
3. Uiso/Uaniso restraints and constraints
C2 \\sim O2: within 3A with sigma of 0.004 and sigma for terminal atoms of
0.008 within 3A
4.a Aromatic/amide H refined with riding coordinates:
 C4(H4), C6(H6), C7(H7)
;

loop_
_space_group_symop_operation_xyz
'x, y, z'
'-x, -y, -z'

loop_
_atom_site_label
_atom_site_type_symbol
_atom_site_fract_x
_atom_site_fract_y
_atom_site_fract_z
_atom_site_U_iso_or_equiv
_atom_site_adp_type
_atom_site_occupancy
_atom_site_site_symmetry_order
_atom_site_calc_flag
_atom_site_refinement_flags_posn
_atom_site_refinement_flags_adp
_atom_site_refinement_flags_occupancy
_atom_site_disorder_assembly
_atom_site_disorder_group
C1 C 0.7633(6) 0.7098(4) 0.1917(3) 0.0240(7) Uani 1 1 d . . . . .
C2 C 1.0178(6) 0.5743(5) 0.3149(3) 0.0307(8) Uani 1 1 d . U . . .
H4A H 0.724(8) 0.438(5) -0.019(4) 0.037 Uiso 1 1 d D U . . .
H4B H 0.803(8) 0.356(5) 0.049(5) 0.037 Uiso 1 1 d D U . . .
C3 C 0.6841(5) 0.6182(4) 0.4053(3) 0.0210(6) Uani 1 1 d . . . . .
C4 C 0.6985(6) 0.2354(4) 0.3238(3) 0.0205(6) Uani 1 1 d . . . . .
H4 H 0.854940 0.286113 0.367238 0.025 Uiso 1 1 calc R U . . .
C5 C 0.5976(6) 0.0938(4) 0.3322(3) 0.0243(6) Uani 1 1 d . . . . .
C6 C 0.3760(7) 0.0151(4) 0.2641(3) 0.0294(7) Uani 1 1 d . . . . .
H6 H 0.309449 -0.083844 0.265469 0.035 Uiso 1 1 calc R U . . .
C7 C 0.2517(6) 0.0843(4) 0.1931(3) 0.0241(6) Uani 1 1 d . . . . .
H7 H 0.097151 0.033538 0.145262 0.029 Uiso 1 1 calc R U . . .
C8 C 0.3551(5) 0.2275(3) 0.1927(3) 0.0161(5) Uani 1 1 d . . . . .
C9 C 0.2249(5) 0.3141(3) 0.1285(3) 0.0155(5) Uani 1 1 d . . . . .
Cl1 Cl 0.75962(17) 0.02246(10) 0.43347(9) 0.0356(2) Uani 1 1 d . . . . .
N1 N 0.5763(4) 0.3012(3) 0.2546(2) 0.0158(5) Uani 1 1 d . . . . .
O1 O 0.7954(6) 0.8206(3) 0.1670(3) 0.0385(7) Uani 1 1 d . . . . .
O2 O 1.2075(5) 0.6094(4) 0.3679(3) 0.0528(9) Uani 1 1 d . U . . .
O3 O 0.6873(4) 0.6760(3) 0.5133(2) 0.0300(5) Uani 1 1 d . . . . .
O4 O 0.7123(4) 0.3958(2) 0.0389(2) 0.0187(4) Uani 1 1 d D . . . .
O5 O 0.0190(4) 0.2590(2) 0.0798(2) 0.0222(4) Uani 1 1 d . . . . .
O6 O 0.3452(4) 0.4448(2) 0.1330(2) 0.0157(4) Uani 1 1 d . . . . .
Re1 Re 0.70161(2) 0.52283(2) 0.23313(2) 0.01485(8) Uani 1 1 d . . . . .

loop_
_atom_site_aniso_label
_atom_site_aniso_U_11
_atom_site_aniso_U_22
_atom_site_aniso_U_33
_atom_site_aniso_U_23
_atom_site_aniso_U_13
_atom_site_aniso_U_12
C1 0.0239(17) 0.0227(16) 0.0223(14) 0.0027(12) 0.0117(13) 0.0013(13)
C2 0.0203(17) 0.046(2) 0.0212(15) -0.0031(14) 0.0058(13) 0.0128(15)
C3 0.0119(14) 0.0232(15) 0.0270(16) 0.0052(12) 0.0069(12) 0.0044(12)
C4 0.0184(15) 0.0294(16) 0.0173(13) 0.0081(11) 0.0051(11) 0.0120(13)
C5 0.0315(18) 0.0305(17) 0.0207(14) 0.0122(12) 0.0076(12) 0.0212(15)
C6 0.039(2) 0.0218(15) 0.0297(16) 0.0120(13) 0.0082(14) 0.0097(15)
C7 0.0237(16) 0.0200(15) 0.0268(15) 0.0088(12) 0.0041(12) 0.0040(13)
C8 0.0168(14) 0.0189(14) 0.0149(12) 0.0055(10) 0.0055(10) 0.0078(11)
C9 0.0152(14) 0.0172(13) 0.0143(12) 0.0041(10) 0.0045(10) 0.0055(11)
Cl1 0.0473(5) 0.0424(5) 0.0328(4) 0.0212(4) 0.0094(4) 0.0317(4)
N1 0.0161(12) 0.0193(12) 0.0151(11) 0.0064(9) 0.0061(9) 0.0078(10)
O1 0.0537(19) 0.0184(12) 0.0382(14) 0.0069(10) 0.0188(13) -0.0004(12)
O2 0.0127(13) 0.091(2) 0.0359(14) -0.0151(15) -0.0023(11) 0.0173(14)
O3 0.0243(12) 0.0406(14) 0.0205(11) -0.0017(10) 0.0071(9) 0.0103(11)
O4 0.0201(11) 0.0215(11) 0.0175(10) 0.0068(8) 0.0059(8) 0.0095(9)
O5 0.0125(10) 0.0230(11) 0.0297(11) 0.0092(9) 0.0009(8) 0.0046(9)
O6 0.0108(10) 0.0184(10) 0.0181(9) 0.0070(8) 0.0015(8) 0.0047(8)
Re1 0.01075(10) 0.01784(10) 0.01489(9) 0.00357(6) 0.00338(6) 0.00355(6)

loop_
_atom_type_symbol
_atom_type_description
_atom_type_scat_dispersion_real
_atom_type_scat_dispersion_imag
_atom_type_scat_source
C C 0.0181 0.0091 'International Tables Vol C Tables 4.2.6.8 and 6.1.1.4'
H H 0.0000 0.0000 'International Tables Vol C Tables 4.2.6.8 and 6.1.1.4'
Cl Cl 0.3639 0.7018 'International Tables Vol C Tables 4.2.6.8 and 6.1.1.4'
N N 0.0311 0.0180 'International Tables Vol C Tables 4.2.6.8 and 6.1.1.4'
O O 0.0492 0.0322 'International Tables Vol C Tables 4.2.6.8 and 6.1.1.4'
Re Re -5.2083 5.8923 'International Tables Vol C Tables 4.2.6.8 and 6.1.1.4'

loop_
_exptl_crystal_face_index_h
_exptl_crystal_face_index_k
_exptl_crystal_face_index_l
_exptl_crystal_face_perp_dist
0 0 1 0.0204
0 0 -1 0.0104
0 -5 2 0.0489
0 5 -2 0.0489
4 -3 -1 0.1297
-4 3 1 0.1297

loop_
_geom_angle_atom_site_label_1
_geom_angle_atom_site_label_2
_geom_angle_atom_site_label_3
_geom_angle
_geom_angle_site_symmetry_1
_geom_angle_site_symmetry_3
_geom_angle_publ_flag
O1 C1 Re1 178.6(3) . . ?
O2 C2 Re1 177.5(3) . . ?
O3 C3 Re1 175.6(3) . . ?
C5 C4 H4 119.7 . . ?
N1 C4 H4 119.7 . . ?
N1 C4 C5 120.5(3) . . ?
C4 C5 Cl1 117.6(3) . . ?
C6 C5 C4 120.9(3) . . ?
C6 C5 Cl1 121.5(3) . . ?
C5 C6 H6 121.0 . . ?
C5 C6 C7 118.0(3) . . ?
C7 C6 H6 121.0 . . ?
C6 C7 H7 120.4 . . ?
C8 C7 C6 119.2(3) . . ?
C8 C7 H7 120.4 . . ?
C7 C8 C9 122.1(3) . . ?
N1 C8 C7 122.2(3) . . ?
N1 C8 C9 115.7(3) . . ?
O5 C9 C8 119.6(3) . . ?
O5 C9 O6 125.4(3) . . ?
O6 C9 C8 115.0(3) . . ?
C4 N1 C8 119.1(3) . . ?
C4 N1 Re1 125.9(2) . . ?
C8 N1 Re1 115.06(19) . . ?
H4A O4 H4B 112(5) . . ?
Re1 O4 H4A 118(3) . . ?
Re1 O4 H4B 110(4) . . ?
C9 O6 Re1 118.91(18) . . ?
C1 Re1 N1 170.15(12) . . ?
C1 Re1 O4 96.01(11) . . ?
C1 Re1 O6 95.21(12) . . ?
C2 Re1 C1 88.70(17) . . ?
C2 Re1 N1 100.75(15) . . ?
C2 Re1 O4 95.78(12) . . ?
C2 Re1 O6 174.76(12) . . ?
C3 Re1 C1 88.65(14) . . ?
C3 Re1 C2 84.87(14) . . ?
C3 Re1 N1 94.88(12) . . ?
C3 Re1 O4 175.30(11) . . ?
C3 Re1 O6 98.67(11) . . ?
N1 Re1 O4 80.43(9) . . ?
O6 Re1 N1 75.18(9) . . ?
O6 Re1 O4 80.37(8) . . ?

loop_
_geom_bond_atom_site_label_1
_geom_bond_atom_site_label_2
_geom_bond_distance
_geom_bond_site_symmetry_2
_geom_bond_publ_flag
C1 O1 1.144(5) . ?
C1 Re1 1.926(4) . ?
C2 O2 1.146(5) . ?
C2 Re1 1.901(4) . ?
C3 O3 1.156(4) . ?
C3 Re1 1.900(3) . ?
C4 H4 0.9500 . ?
C4 C5 1.389(5) . ?
C4 N1 1.345(4) . ?
C5 C6 1.369(5) . ?
C5 Cl1 1.727(3) . ?
C6 H6 0.9500 . ?
C6 C7 1.388(5) . ?
C7 H7 0.9500 . ?
C7 C8 1.378(4) . ?
C8 C9 1.508(4) . ?
C8 N1 1.347(4) . ?
C9 O5 1.224(4) . ?
C9 O6 1.284(4) . ?
N1 Re1 2.174(3) . ?
O4 H4A 0.81(4) . ?
O4 H4B 0.78(4) . ?
O4 Re1 2.189(2) . ?
O6 Re1 2.147(2) . ?

loop_
_geom_hbond_atom_site_label_D
_geom_hbond_atom_site_label_H
_geom_hbond_atom_site_label_A
_geom_hbond_distance_DH
_geom_hbond_distance_HA
_geom_hbond_distance_DA
_geom_hbond_angle_DHA
_geom_hbond_site_symmetry_A
_geom_hbond_publ_flag
O4 H4A O6 0.81(4) 1.90(4) 2.669(3) 157(5) 2_665 yes
O4 H4B O5 0.78(4) 1.88(4) 2.662(3) 178(5) 1_655 yes

loop_
_geom_torsion_atom_site_label_1
_geom_torsion_atom_site_label_2
_geom_torsion_atom_site_label_3
_geom_torsion_atom_site_label_4
_geom_torsion
_geom_torsion_site_symmetry_1
_geom_torsion_site_symmetry_2
_geom_torsion_site_symmetry_3
_geom_torsion_site_symmetry_4
_geom_torsion_publ_flag
C4 C5 C6 C7 -3.7(5) . . . . ?
C5 C4 N1 C8 -0.4(4) . . . . ?
C5 C4 N1 Re1 178.8(2) . . . . ?
C5 C6 C7 C8 0.5(5) . . . . ?
C6 C7 C8 C9 -174.3(3) . . . . ?
C6 C7 C8 N1 2.8(5) . . . . ?
C7 C8 C9 O5 3.2(4) . . . . ?
C7 C8 C9 O6 -178.3(3) . . . . ?
C7 C8 N1 C4 -2.9(4) . . . . ?
C7 C8 N1 Re1 177.8(2) . . . . ?
C8 C9 O6 Re1 -1.8(3) . . . . ?
C9 C8 N1 C4 174.4(2) . . . . ?
C9 C8 N1 Re1 -4.9(3) . . . . ?
Cl1 C5 C6 C7 175.1(3) . . . . ?
N1 C4 C5 C6 3.8(5) . . . . ?
N1 C4 C5 Cl1 -175.1(2) . . . . ?
N1 C8 C9 O5 -174.1(2) . . . . ?
N1 C8 C9 O6 4.4(4) . . . . ?
O5 C9 O6 Re1 176.7(2) . . . . ?
